data_7117545
loop_
_publ_author_name
'L. H. Blair'
'A. Colakel'
'R. M. Vrcelj'
'I. Sinclair'
'S. J. Coles'

_publ_section_title
;
 Metal-organic fireworks: MOFs as integrated structural scaffolds for
 pyrotechnic materials
;
_journal_name_full Chem.Commun.
_journal_page_first 12185
_journal_paper_doi 10.1039/C5cc04174K
_journal_volume 51
_journal_year 2015
_chemical_formula_moiety 'C32 H8 F16 O20 Sr3, 2(C5 H6 N)'
_chemical_formula_sum 'C42 H20 F16 N2 O20 Sr3'
_chemical_formula_weight 1439.46
_chemical_name_systematic
;
 ?
;
_space_group_crystal_system monoclinic
_space_group_IT_number 5
_space_group_name_Hall 'C 2y'
_space_group_name_H-M_alt 'C 1 2 1'
_symmetry_space_group_name_Hall 'C 2y'
_symmetry_space_group_name_H-M 'C 1 2 1'
_atom_sites_solution_hydrogens mixed
_atom_sites_solution_primary iterative
_audit_creation_date 2015-01-30
_audit_creation_method
;
Olex2 1.2
(compiled 2015.01.26 svn.r3150 for OlexSys, GUI svn.r4998)
;
_audit_update_record
;
2015-01-30 deposited with the CCDC.
2015-06-23 downloaded from the CCDC.
;
_cell_angle_alpha 90
_cell_angle_beta 97.569(7)
_cell_angle_gamma 90
_cell_formula_units_Z 2
_cell_length_a 32.076(3)
_cell_length_b 6.1638(3)
_cell_length_c 11.5618(7)
_cell_measurement_temperature 100(2)
_cell_measurement_theta_max 27.5
_cell_measurement_theta_min 2.6
_cell_volume 2266.0(3)
_computing_cell_refinement
;
CrysAlisPro, Agilent Technologies,
Version 1.171.37.35 (release 13-08-2014 CrysAlis171 .NET)
(compiled Aug 13 2014,18:06:01)
;
_computing_data_collection 'CrystalClear-SM Expert 3.1 b27 (Rigaku, 2013)'
_computing_data_reduction
;
CrysAlisPro, Agilent Technologies,
Version 1.171.37.35 (release 13-08-2014 CrysAlis171 .NET)
(compiled Aug 13 2014,18:06:01)
;
_computing_molecular_graphics 'Olex2 (Dolomanov et al., 2009)'
_computing_publication_material 'Olex2 (Dolomanov et al., 2009)'
_computing_structure_refinement 'ShelXL (Sheldrick, 2008)'
_computing_structure_solution
;
Superflip (Palatinus & Chapuis, 2007;Palatinus & van der Lee, 2008;
Palatinus et al., 2012)
;
_diffrn_ambient_temperature 100(2)
_diffrn_detector 'CCD area detector'
_diffrn_detector_area_resol_mean 28.5714
_diffrn_detector_type 'Rigaku HG Saturn724+ (2x2 bin mode)'
_diffrn_measured_fraction_theta_full 0.999
_diffrn_measured_fraction_theta_max 0.995
_diffrn_measurement_details
;
scan:
    Number of images: 109
               Slice: -87.0000 - 22.0000
         Image width: 1.0000
            Exp time: 10.0000
       Rotation axis: Omega
               Omega: 0.0000
               Kappa: -72.0000
                 Phi: 0.0000
                 XTD: 44.9220
              2theta: -17.2093
scan:
    Number of images: 95
               Slice: -22.0000 - 73.0000
         Image width: 1.0000
            Exp time: 10.0000
       Rotation axis: Omega
               Omega: 0.0000
               Kappa: 54.0000
                 Phi: 120.0000
                 XTD: 44.9220
              2theta: -17.2093
scan:
    Number of images: 86
               Slice: -64.0000 - 22.0000
         Image width: 1.0000
            Exp time: 10.0000
       Rotation axis: Omega
               Omega: 0.0000
               Kappa: -72.0000
                 Phi: -180.0000
                 XTD: 44.9220
              2theta: -17.2093
scan:
    Number of images: 76
               Slice: -52.0000 - 24.0000
         Image width: 1.0000
            Exp time: 10.0000
       Rotation axis: Omega
               Omega: 0.0000
               Kappa: 0.0000
                 Phi: 150.0000
                 XTD: 44.9220
              2theta: -17.2093
scan:
    Number of images: 15
               Slice: 3.0000 - 18.0000
         Image width: 1.0000
            Exp time: 10.0000
       Rotation axis: Omega
               Omega: 0.0000
               Kappa: -54.0000
                 Phi: -180.0000
                 XTD: 44.9220
              2theta: -17.2093
scan:
    Number of images: 149
               Slice: -92.0000 - 57.0000
         Image width: 1.0000
            Exp time: 10.0000
       Rotation axis: Omega
               Omega: 0.0000
               Kappa: 0.0000
                 Phi: -30.0000
                 XTD: 44.9220
              2theta: -17.2093
scan:
    Number of images: 31
               Slice: -98.0000 - -67.0000
         Image width: 1.0000
            Exp time: 10.0000
       Rotation axis: Omega
               Omega: 0.0000
               Kappa: -72.0000
                 Phi: -30.0000
                 XTD: 44.9220
              2theta: -17.2093
;
_diffrn_measurement_device 'four-circle \k diffractometer'
_diffrn_measurement_device_type 'Rigaku AFC12 (Right)'
_diffrn_measurement_method 'profile data from \w-scans'
_diffrn_measurement_specimen_support 'MiTeGen MicroMesh'
_diffrn_orient_matrix_type d*Trek
_diffrn_orient_matrix_UB_11 -0.143850
_diffrn_orient_matrix_UB_12 -0.054081
_diffrn_orient_matrix_UB_13 -0.059947
_diffrn_orient_matrix_UB_21 -0.028329
_diffrn_orient_matrix_UB_22 0.081699
_diffrn_orient_matrix_UB_23 -0.011815
_diffrn_orient_matrix_UB_31 0.010647
_diffrn_orient_matrix_UB_32 0.003677
_diffrn_orient_matrix_UB_33 -0.061927
_diffrn_radiation_collimation 0.3
_diffrn_radiation_monochromator 'Confocal mirrors, VHF Varimax'
_diffrn_radiation_probe x-ray
_diffrn_radiation_type MoK\a
_diffrn_radiation_wavelength 0.71073
_diffrn_reflns_av_R_equivalents 0.0584
_diffrn_reflns_av_unetI/netI 0.0588
_diffrn_reflns_laue_measured_fraction_full 0.999
_diffrn_reflns_laue_measured_fraction_max 0.995
_diffrn_reflns_limit_h_max 41
_diffrn_reflns_limit_h_min -37
_diffrn_reflns_limit_k_max 7
_diffrn_reflns_limit_k_min -7
_diffrn_reflns_limit_l_max 15
_diffrn_reflns_limit_l_min -15
_diffrn_reflns_number 14120
_diffrn_reflns_point_group_measured_fraction_full 0.985
_diffrn_reflns_point_group_measured_fraction_max 0.966
_diffrn_reflns_theta_full 25.242
_diffrn_reflns_theta_max 27.545
_diffrn_reflns_theta_min 1.777
_diffrn_source 'Rotating Anode'
_diffrn_source_current 55.0
_diffrn_source_power 2.475
_diffrn_source_target Mo
_diffrn_source_type 'Rotating Anode'
_diffrn_source_voltage 45.0
_exptl_absorpt_coefficient_mu 3.672
_exptl_absorpt_correction_T_max 1.000
_exptl_absorpt_correction_T_min 0.423
_exptl_absorpt_correction_type multi-scan
_exptl_absorpt_process_details
;
CrysAlisPro, Agilent Technologies,
Version 1.171.37.35 (release 13-08-2014 CrysAlis171 .NET)
(compiled Aug 13 2014,18:06:01)
;
_exptl_crystal_colour colourless
_exptl_crystal_colour_primary colourless
_exptl_crystal_density_diffrn 2.110
_exptl_crystal_description plate
_exptl_crystal_F_000 1408
_exptl_crystal_size_max 0.16
_exptl_crystal_size_mid 0.03
_exptl_crystal_size_min 0.01
_refine_diff_density_max 1.908
_refine_diff_density_min -2.311
_refine_diff_density_rms 0.257
_refine_ls_abs_structure_details
;
 Flack x determined using 1758 quotients [(I+)-(I-)]/[(I+)+(I-)]
 (Parsons and Flack (2004), Acta Cryst. A60, s61).
;
_refine_ls_abs_structure_Flack 0.047(9)
_refine_ls_extinction_coef .
_refine_ls_extinction_method none
_refine_ls_goodness_of_fit_ref 1.160
_refine_ls_hydrogen_treatment constr
_refine_ls_matrix_type full
_refine_ls_number_parameters 376
_refine_ls_number_reflns 5028
_refine_ls_number_restraints 328
_refine_ls_restrained_S_all 1.130
_refine_ls_R_factor_all 0.0906
_refine_ls_R_factor_gt 0.0838
_refine_ls_shift/su_max 0.000
_refine_ls_shift/su_mean 0.000
_refine_ls_structure_factor_coef Fsqd
_refine_ls_weighting_details 'w=1/[\s^2^(Fo^2^)+(0.0753P)^2^+73.7223P] where P=(Fo^2^+2Fc^2^)/3'
_refine_ls_weighting_scheme calc
_refine_ls_wR_factor_gt 0.2130
_refine_ls_wR_factor_ref 0.2190
_reflns_Friedel_coverage 0.775
_reflns_friedel_fraction_full 0.968
_reflns_friedel_fraction_max 0.932
_reflns_number_gt 4546
_reflns_number_total 5028
_reflns_threshold_expression 'I > 2\s(I)'
_cod_data_source_file c5cc04174k2.cif
_cod_data_source_block sr_altfbdc_2
_cod_database_code 7117545
_shelxl_version_number 2013-3
_shelx_space_group_comment
;
The symmetry employed for this shelxl refinement is uniquely defined
by the following loop, which should always be used as a source of
symmetry information in preference to the above space-group names.
They are only intended as comments.
;
_olex2_refinement_description
;
1. Fixed Uiso
 At 1.2 times of:
  All C(H) groups, {H1Wa,H1Wb} of O1W, All N(H) groups
 At 1.5 times of:
  {H2Wa,H2Wb} of O2W
2. Rigid body (RIGU) restrains
 All non-hydrogen atoms
 with sigma for 1-2 distances of 0.002 and sigma for 1-3 distances of 0.002
3.a Rotating group:
 O2W(H2Wa,H2Wb)
3.b Secondary CH2 refined with riding coordinates:
 O1W(H1Wa,H1Wb)
3.c Aromatic/amide H refined with riding coordinates:
 N101(H101), C101(H10a), C102(H102), C103(H103), C104(H104), C105(H105)
;
_olex2_date_sample_data_collection 05/07/2014
_olex2_date_sample_submission 05/07/2014
_olex2_submission_original_sample_id '2014lhb061, lhb4_070_05'
_olex2_submission_special_instructions 'No special instructions were received'

loop_
_space_group_symop_operation_xyz
'x, y, z'
'-x, y, -z'
'x+1/2, y+1/2, z'
'-x+1/2, y+1/2, -z'

loop_
_atom_site_label
_atom_site_type_symbol
_atom_site_fract_x
_atom_site_fract_y
_atom_site_fract_z
_atom_site_U_iso_or_equiv
_atom_site_adp_type
_atom_site_occupancy
_atom_site_site_symmetry_order
_atom_site_calc_flag
_atom_site_refinement_flags_posn
_atom_site_refinement_flags_adp
_atom_site_refinement_flags_occupancy
_atom_site_disorder_assembly
_atom_site_disorder_group
Sr1 Sr 0.5000 0.6613(3) 0.0000 0.0226(5) Uani 1 2 d S TU P . .
Sr2 Sr 0.52714(5) 1.3373(2) -0.28360(11) 0.0219(3) Uani 1 1 d . U . . .
F1 F 0.6521(3) 1.2979(17) 0.4661(8) 0.033(2) Uani 1 1 d . U . . .
F2 F 0.7075(3) 1.0198(19) 0.3947(9) 0.035(2) Uani 1 1 d . U . . .
F3 F 0.6795(3) 0.658(2) 0.2727(9) 0.036(2) Uani 1 1 d . U . . .
F4 F 0.5984(3) 0.5910(17) 0.2150(9) 0.032(2) Uani 1 1 d . U . . .
F11 F 0.6369(4) 1.2208(17) 0.0818(9) 0.036(2) Uani 1 1 d . U . . .
F12 F 0.7173(4) 1.0830(19) 0.1406(9) 0.040(2) Uani 1 1 d . U . . .
F13 F 0.7410(3) 0.6919(19) 0.0649(9) 0.039(2) Uani 1 1 d . U . . .
F14 F 0.6863(3) 0.4376(18) -0.0669(9) 0.034(2) Uani 1 1 d . U . . .
O1 O 0.5674(4) 1.1907(19) 0.5581(9) 0.024(2) Uani 1 1 d . U . . .
O1W O 0.5257(3) 0.3190(19) 0.1232(9) 0.0218(19) Uani 1 1 d . U . . .
H1WA H 0.5536 0.3319 0.1565 0.026 Uiso 1 1 calc R . . . .
H1WB H 0.5223 0.1923 0.0793 0.026 Uiso 1 1 calc R . . . .
O2 O 0.5481(4) 1.3883(17) 0.3969(9) 0.028(3) Uani 1 1 d . U . . .
O2W O 0.5483(3) 1.6736(17) -0.4032(8) 0.020(2) Uani 1 1 d . U . . .
H2WA H 0.5306 1.7936 -0.3977 0.030 Uiso 1 1 d GR . . . .
H2WB H 0.5471 1.6425 -0.4832 0.030 Uiso 1 1 d GR . . . .
O3 O 0.5186(4) 0.7181(18) 0.2222(9) 0.026(2) Uani 1 1 d . U . . .
O4 O 0.5109(4) 0.9633(19) 0.3544(10) 0.028(2) Uani 1 1 d . U . . .
O11 O 0.5669(4) 1.039(2) -0.1680(10) 0.028(2) Uani 1 1 d . U . . .
O12 O 0.5502(4) 0.9861(18) 0.0163(8) 0.0211(19) Uani 1 1 d . U . . .
O13 O 0.6083(4) 0.4504(19) -0.2164(10) 0.028(2) Uani 1 1 d . U . . .
O14 O 0.5632(4) 0.5403(19) -0.0940(10) 0.026(2) Uani 1 1 d . U . . .
C1 C 0.5661(5) 1.232(3) 0.4520(13) 0.023(3) Uani 1 1 d . U . . .
C2 C 0.5943(6) 1.082(3) 0.3869(13) 0.023(2) Uani 1 1 d . U . . .
C3 C 0.6367(6) 1.120(3) 0.4063(13) 0.026(3) Uani 1 1 d . U . . .
C4 C 0.6662(6) 0.980(3) 0.3685(15) 0.031(3) Uani 1 1 d . U . . .
C5 C 0.6520(6) 0.799(3) 0.3091(14) 0.029(3) Uani 1 1 d . U . . .
C6 C 0.6100(6) 0.765(3) 0.2815(16) 0.031(3) Uani 1 1 d . U . . .
C7 C 0.5792(5) 0.900(2) 0.3199(13) 0.024(2) Uani 1 1 d . U . . .
C8 C 0.5320(5) 0.852(3) 0.2958(11) 0.023(2) Uani 1 1 d . U . . .
C11 C 0.5744(5) 0.976(2) -0.0629(13) 0.022(2) Uani 1 1 d . U . . .
C12 C 0.6189(5) 0.896(3) -0.0235(13) 0.024(2) Uani 1 1 d . U . . .
C13 C 0.6482(6) 1.027(3) 0.0416(14) 0.028(3) Uani 1 1 d . U . . .
C14 C 0.6899(6) 0.963(3) 0.0733(14) 0.027(2) Uani 1 1 d . U . . .
C15 C 0.7016(6) 0.763(3) 0.0305(14) 0.029(3) Uani 1 1 d . U . . .
C16 C 0.6726(6) 0.630(3) -0.0349(15) 0.030(3) Uani 1 1 d . U . . .
C17 C 0.6302(5) 0.696(3) -0.0630(12) 0.023(2) Uani 1 1 d . U . . .
C18 C 0.5985(5) 0.552(3) -0.1307(13) 0.023(3) Uani 1 1 d . U . . .
N101 N 0.6299(5) 0.860(3) -0.3411(11) 0.031(3) Uani 1 1 d . U . . .
H101 H 0.6022 0.8580 -0.3508 0.037 Uiso 1 1 calc R . . . .
C101 C 0.6497(6) 1.031(3) -0.2920(15) 0.032(3) Uani 1 1 d . U . . .
H10A H 0.6342 1.1513 -0.2684 0.039 Uiso 1 1 calc R . . . .
C102 C 0.6931(6) 1.035(3) -0.2754(14) 0.033(3) Uani 1 1 d . U . . .
H102 H 0.7077 1.1550 -0.2378 0.040 Uiso 1 1 calc R . . . .
C103 C 0.7148(6) 0.868(3) -0.3122(16) 0.039(3) Uani 1 1 d . U . . .
H103 H 0.7447 0.8704 -0.3018 0.047 Uiso 1 1 calc R . . . .
C104 C 0.6930(6) 0.690(4) -0.3662(16) 0.039(4) Uani 1 1 d . U . . .
H104 H 0.7076 0.5713 -0.3949 0.047 Uiso 1 1 calc R . . . .
C105 C 0.6506(6) 0.692(3) -0.3758(14) 0.031(3) Uani 1 1 d . U . . .
H105 H 0.6353 0.5701 -0.4085 0.037 Uiso 1 1 calc R . . . .

loop_
_atom_site_aniso_label
_atom_site_aniso_U_11
_atom_site_aniso_U_22
_atom_site_aniso_U_33
_atom_site_aniso_U_23
_atom_site_aniso_U_13
_atom_site_aniso_U_12
Sr1 0.0336(11) 0.0204(10) 0.0143(9) 0.000 0.0052(8) 0.000
Sr2 0.0336(7) 0.0214(7) 0.0110(6) 0.0000(6) 0.0048(5) 0.0000(7)
F1 0.043(5) 0.030(5) 0.025(4) -0.004(3) 0.006(4) -0.001(3)
F2 0.041(4) 0.038(5) 0.027(5) 0.003(4) 0.007(3) 0.001(3)
F3 0.042(5) 0.037(5) 0.030(5) -0.007(4) 0.010(4) 0.006(4)
F4 0.042(5) 0.032(4) 0.025(4) -0.005(3) 0.012(4) 0.001(3)
F11 0.049(5) 0.033(4) 0.026(5) -0.006(3) 0.007(4) -0.002(4)
F12 0.045(5) 0.044(5) 0.029(5) -0.005(4) 0.002(4) -0.008(4)
F13 0.037(4) 0.043(6) 0.035(5) 0.001(4) 0.002(3) -0.004(4)
F14 0.038(5) 0.034(4) 0.029(5) -0.004(4) 0.001(4) 0.003(3)
O1 0.037(6) 0.022(5) 0.016(4) 0.000(3) 0.008(3) 0.003(5)
O1W 0.022(5) 0.015(4) 0.028(4) -0.007(4) 0.000(4) 0.001(4)
O2 0.050(6) 0.020(5) 0.017(4) 0.001(3) 0.011(4) 0.008(4)
O2W 0.038(6) 0.007(4) 0.016(4) -0.005(4) 0.008(4) 0.006(4)
O3 0.046(5) 0.018(4) 0.014(3) -0.002(3) 0.006(3) 0.005(3)
O4 0.041(5) 0.023(6) 0.021(4) -0.008(4) 0.009(4) 0.005(4)
O11 0.035(5) 0.030(5) 0.019(4) 0.004(3) 0.005(3) -0.003(4)
O12 0.035(4) 0.018(4) 0.011(4) 0.000(3) 0.008(3) 0.001(3)
O13 0.037(6) 0.029(5) 0.019(4) -0.001(4) 0.009(4) -0.001(4)
O14 0.034(4) 0.023(5) 0.022(4) 0.003(4) 0.007(3) 0.002(3)
C1 0.037(6) 0.017(5) 0.017(4) -0.001(3) 0.008(3) -0.001(4)
C2 0.041(4) 0.017(4) 0.012(4) 0.003(3) 0.007(3) 0.003(3)
C3 0.041(4) 0.025(5) 0.014(5) 0.002(4) 0.007(3) 0.001(3)
C4 0.043(4) 0.030(5) 0.021(6) 0.000(4) 0.009(3) 0.003(3)
C5 0.040(4) 0.028(5) 0.020(6) 0.000(4) 0.011(3) 0.004(3)
C6 0.041(4) 0.027(5) 0.026(6) -0.003(5) 0.010(3) 0.004(3)
C7 0.040(4) 0.020(4) 0.012(5) 0.001(4) 0.006(3) 0.003(3)
C8 0.040(4) 0.019(5) 0.011(4) -0.001(4) 0.005(3) 0.006(3)
C11 0.035(4) 0.015(5) 0.015(4) -0.002(3) 0.006(3) -0.001(3)
C12 0.036(4) 0.024(4) 0.013(5) 0.002(3) 0.007(3) -0.001(3)
C13 0.040(4) 0.029(4) 0.016(5) 0.000(4) 0.007(3) -0.006(3)
C14 0.038(4) 0.031(4) 0.012(5) 0.005(4) 0.008(3) -0.007(3)
C15 0.037(4) 0.034(4) 0.017(5) 0.003(4) 0.005(3) -0.005(3)
C16 0.035(4) 0.031(4) 0.023(6) 0.000(4) 0.003(3) 0.000(3)
C17 0.035(4) 0.024(4) 0.010(5) 0.004(3) 0.006(3) -0.002(3)
C18 0.032(4) 0.024(5) 0.015(4) 0.000(4) 0.005(3) 0.002(3)
N101 0.041(5) 0.032(6) 0.020(5) 0.003(5) 0.008(4) -0.003(4)
C101 0.045(6) 0.031(6) 0.022(7) 0.002(5) 0.009(5) -0.004(4)
C102 0.045(6) 0.039(7) 0.016(6) 0.006(5) 0.008(4) -0.004(4)
C103 0.047(6) 0.041(7) 0.030(7) 0.002(6) 0.010(5) -0.003(5)
C104 0.046(6) 0.039(7) 0.033(8) 0.002(6) 0.010(5) 0.001(5)
C105 0.047(6) 0.033(6) 0.015(6) 0.006(5) 0.010(5) -0.001(4)

loop_
_atom_type_symbol
_atom_type_description
_atom_type_scat_dispersion_real
_atom_type_scat_dispersion_imag
_atom_type_scat_source
C C 0.0033 0.0016 'International Tables Vol C Tables 4.2.6.8 and 6.1.1.4'
H H 0.0000 0.0000 'International Tables Vol C Tables 4.2.6.8 and 6.1.1.4'
F F 0.0171 0.0103 'International Tables Vol C Tables 4.2.6.8 and 6.1.1.4'
N N 0.0061 0.0033 'International Tables Vol C Tables 4.2.6.8 and 6.1.1.4'
O O 0.0106 0.0060 'International Tables Vol C Tables 4.2.6.8 and 6.1.1.4'
Sr Sr -1.5307 3.2498 'International Tables Vol C Tables 4.2.6.8 and 6.1.1.4'

loop_
_geom_angle_atom_site_label_1
_geom_angle_atom_site_label_2
_geom_angle_atom_site_label_3
_geom_angle
_geom_angle_site_symmetry_1
_geom_angle_site_symmetry_3
Sr2 Sr1 Sr2 120.61(6) 1_545 2_645
O1W Sr1 Sr2 87.5(2) . 1_545
O1W Sr1 Sr2 87.5(2) 2_655 2_645
O1W Sr1 Sr2 40.9(2) . 2_645
O1W Sr1 Sr2 40.9(2) 2_655 1_545
O1W Sr1 O1W 72.6(5) . 2_655
O3 Sr1 Sr2 45.9(3) . 2_645
O3 Sr1 Sr2 146.1(3) . 1_545
O3 Sr1 Sr2 45.9(3) 2_655 1_545
O3 Sr1 Sr2 146.1(3) 2_655 2_645
O3 Sr1 O1W 63.5(3) 2_655 2_655
O3 Sr1 O1W 131.7(3) 2_655 .
O3 Sr1 O1W 131.7(3) . 2_655
O3 Sr1 O1W 63.5(3) . .
O3 Sr1 O3 164.4(5) . 2_655
O12 Sr1 Sr2 121.9(2) 2_655 1_545
O12 Sr1 Sr2 121.9(2) . 2_645
O12 Sr1 Sr2 104.3(2) . 1_545
O12 Sr1 Sr2 104.3(2) 2_655 2_645
O12 Sr1 O1W 116.1(3) . .
O12 Sr1 O1W 145.1(3) . 2_655
O12 Sr1 O1W 116.1(3) 2_655 2_655
O12 Sr1 O1W 145.1(3) 2_655 .
O12 Sr1 O3 91.6(3) . 2_655
O12 Sr1 O3 76.1(3) 2_655 2_655
O12 Sr1 O3 91.6(3) 2_655 .
O12 Sr1 O3 76.1(3) . .
O12 Sr1 O12 77.2(5) . 2_655
O14 Sr1 Sr2 118.3(3) . 2_645
O14 Sr1 Sr2 118.3(3) 2_655 1_545
O14 Sr1 Sr2 40.1(3) 2_655 2_645
O14 Sr1 Sr2 40.1(3) . 1_545
O14 Sr1 O1W 75.0(3) . 2_655
O14 Sr1 O1W 77.5(3) . .
O14 Sr1 O1W 77.5(3) 2_655 2_655
O14 Sr1 O1W 75.0(3) 2_655 .
O14 Sr1 O3 111.9(4) 2_655 2_655
O14 Sr1 O3 72.9(4) 2_655 .
O14 Sr1 O3 111.9(4) . .
O14 Sr1 O3 72.9(4) . 2_655
O14 Sr1 O12 74.4(4) . .
O14 Sr1 O12 74.4(4) 2_655 2_655
O14 Sr1 O12 136.8(3) . 2_655
O14 Sr1 O12 136.8(3) 2_655 .
O14 Sr1 O14 145.8(5) 2_655 .
O1 Sr2 Sr1 161.2(3) 1_554 1_565
O1 Sr2 O1W 155.9(4) 1_554 2_665
O1 Sr2 O2 101.9(4) 1_554 2_655
O1 Sr2 O2W 73.2(3) 1_554 .
O1 Sr2 O3 141.7(3) 1_554 2_665
O1 Sr2 O4 74.3(4) 1_554 2_655
O1 Sr2 O13 74.8(4) 1_554 1_565
O1 Sr2 O14 123.7(4) 1_554 1_565
O1 Sr2 C1 90.7(4) 1_554 2_655
O1 Sr2 C18 99.2(4) 1_554 1_565
O1W Sr2 Sr1 39.9(2) 2_665 1_565
O1W Sr2 O3 58.5(3) 2_665 2_665
O1W Sr2 O4 82.6(4) 2_665 2_655
O1W Sr2 O13 119.0(3) 2_665 1_565
O1W Sr2 C1 78.4(3) 2_665 2_655
O1W Sr2 C18 96.6(4) 2_665 1_565
O2 Sr2 Sr1 93.7(2) 2_655 1_565
O2 Sr2 O1W 74.0(3) 2_655 2_665
O2 Sr2 O2W 85.8(3) 2_655 .
O2 Sr2 O3 64.0(3) 2_655 2_665
O2 Sr2 O4 66.2(4) 2_655 2_655
O2 Sr2 O13 154.7(3) 2_655 1_565
O2 Sr2 O14 129.2(4) 2_655 1_565
O2 Sr2 C1 18.6(4) 2_655 2_655
O2 Sr2 C18 145.5(4) 2_655 1_565
O2W Sr2 Sr1 97.8(2) . 1_565
O2W Sr2 O1W 129.0(3) . 2_665
O2W Sr2 O3 70.5(3) . 2_665
O2W Sr2 O4 130.9(3) . 2_655
O2W Sr2 O13 69.1(3) . 1_565
O2W Sr2 O14 87.0(3) . 1_565
O2W Sr2 C1 96.7(4) . 2_655
O2W Sr2 C18 74.5(4) . 1_565
O3 Sr2 Sr1 39.7(2) 2_665 1_565
O3 Sr2 C1 82.0(4) 2_665 2_655
O3 Sr2 C18 82.6(4) 2_665 1_565
O4 Sr2 Sr1 122.3(3) 2_655 1_565
O4 Sr2 O3 123.0(4) 2_655 2_665
O4 Sr2 O13 133.6(4) 2_655 1_565
O4 Sr2 C1 48.2(4) 2_655 2_655
O4 Sr2 C18 146.8(4) 2_655 1_565
O11 Sr2 Sr1 94.5(3) . 1_565
O11 Sr2 O1 81.5(4) . 1_554
O11 Sr2 O1W 85.7(4) . 2_665
O11 Sr2 O2 136.4(4) . 2_655
O11 Sr2 O2W 134.9(4) . .
O11 Sr2 O3 134.2(3) . 2_665
O11 Sr2 O4 73.3(4) . 2_655
O11 Sr2 O13 68.6(4) . 1_565
O11 Sr2 O14 76.7(4) . 1_565
O11 Sr2 C1 120.6(4) . 2_655
O11 Sr2 C18 73.5(4) . 1_565
O13 Sr2 Sr1 86.6(2) 1_565 1_565
O13 Sr2 O3 102.7(3) 1_565 2_665
O13 Sr2 C1 161.9(3) 1_565 2_655
O13 Sr2 C18 24.5(4) 1_565 1_565
O14 Sr2 Sr1 38.0(2) 1_565 1_565
O14 Sr2 O1W 72.2(3) 1_565 2_665
O14 Sr2 O3 66.2(3) 1_565 2_665
O14 Sr2 O4 142.0(3) 1_565 2_655
O14 Sr2 O13 49.0(3) 1_565 1_565
O14 Sr2 C1 144.7(4) 1_565 2_655
O14 Sr2 C18 24.8(4) 1_565 1_565
C1 Sr2 Sr1 107.0(3) 2_655 1_565
C18 Sr2 Sr1 62.2(3) 1_565 1_565
C18 Sr2 C1 164.1(4) 1_565 2_655
C1 O1 Sr2 132.8(10) . 1_556
Sr1 O1W Sr2 99.2(3) . 2_645
Sr1 O1W H1WA 111.9 . .
Sr1 O1W H1WB 111.9 . .
Sr2 O1W H1WA 111.9 2_645 .
Sr2 O1W H1WB 111.9 2_645 .
H1WA O1W H1WB 109.6 . .
C1 O2 Sr2 119.8(11) . 2_655
Sr2 O2W H2WA 112.5 . .
Sr2 O2W H2WB 112.1 . .
H2WA O2W H2WB 106.2 . .
Sr1 O3 Sr2 94.3(4) . 2_645
C8 O3 Sr1 142.9(10) . .
C8 O3 Sr2 121.2(10) . 2_645
C8 O4 Sr2 124.9(11) . 2_655
C11 O11 Sr2 138.6(11) . .
C11 O12 Sr1 110.2(9) . .
C18 O13 Sr2 91.4(10) . 1_545
Sr1 O14 Sr2 101.9(4) . 1_545
C18 O14 Sr1 158.5(11) . .
C18 O14 Sr2 93.5(9) . 1_545
O1 C1 Sr2 121.0(11) . 2_655
O1 C1 O2 127.8(15) . .
O1 C1 C2 114.0(14) . .
O2 C1 Sr2 41.6(8) . 2_655
O2 C1 C2 117.9(13) . .
C2 C1 Sr2 111.1(10) . 2_655
C3 C2 C1 116.7(14) . .
C3 C2 C7 119.1(15) . .
C7 C2 C1 123.9(15) . .
F1 C3 C2 120.6(15) . .
F1 C3 C4 116.5(16) . .
C2 C3 C4 122.9(16) . .
F2 C4 C3 120.5(16) . .
F2 C4 C5 121.3(16) . .
C5 C4 C3 118.1(17) . .
F3 C5 C4 119.9(16) . .
F3 C5 C6 119.9(16) . .
C4 C5 C6 120.2(16) . .
F4 C6 C5 116.5(15) . .
F4 C6 C7 120.1(17) . .
C5 C6 C7 123.4(17) . .
C2 C7 C8 120.7(14) . .
C6 C7 C2 116.0(16) . .
C6 C7 C8 123.2(15) . .
O3 C8 O4 126.4(16) . .
O3 C8 C7 120.3(13) . .
O4 C8 C7 113.4(14) . .
O11 C11 O12 128.0(15) . .
O11 C11 C12 116.0(13) . .
O12 C11 C12 115.8(13) . .
C13 C12 C11 121.1(15) . .
C17 C12 C11 117.8(14) . .
C17 C12 C13 120.9(16) . .
F11 C13 C12 120.7(16) . .
F11 C13 C14 117.0(15) . .
C12 C13 C14 122.3(17) . .
F12 C14 C13 122.2(17) . .
F12 C14 C15 120.9(17) . .
C15 C14 C13 116.9(16) . .
F13 C15 C14 118.0(15) . .
F13 C15 C16 120.2(16) . .
C16 C15 C14 121.4(17) . .
F14 C16 C15 117.1(16) . .
F14 C16 C17 122.1(15) . .
C15 C16 C17 120.9(17) . .
C12 C17 C16 117.7(16) . .
C12 C17 C18 121.1(15) . .
C16 C17 C18 121.3(15) . .
O13 C18 Sr2 64.2(9) . 1_545
O13 C18 O14 124.7(16) . .
O13 C18 C17 119.4(14) . .
O14 C18 Sr2 61.7(8) . 1_545
O14 C18 C17 115.9(13) . .
C17 C18 Sr2 169.6(11) . 1_545
C101 N101 H101 119.2 . .
C101 N101 C105 121.5(17) . .
C105 N101 H101 119.2 . .
N101 C101 H10A 120.3 . .
N101 C101 C102 119.5(18) . .
C102 C101 H10A 120.3 . .
C101 C102 H102 120.0 . .
C103 C102 C101 120.0(19) . .
C103 C102 H102 120.0 . .
C102 C103 H103 120.2 . .
C102 C103 C104 119.5(19) . .
C104 C103 H103 120.2 . .
C103 C104 H104 121.1 . .
C105 C104 C103 117.7(19) . .
C105 C104 H104 121.1 . .
N101 C105 C104 121.7(19) . .
N101 C105 H105 119.1 . .
C104 C105 H105 119.1 . .

loop_
_geom_bond_atom_site_label_1
_geom_bond_atom_site_label_2
_geom_bond_distance
_geom_bond_site_symmetry_2
Sr1 Sr2 4.0310(16) 2_645
Sr1 Sr2 4.0310(16) 1_545
Sr1 O1W 2.618(12) 2_655
Sr1 O1W 2.618(12) .
Sr1 O3 2.583(11) .
Sr1 O3 2.583(11) 2_655
Sr1 O12 2.560(11) 2_655
Sr1 O12 2.560(11) .
Sr1 O14 2.535(11) .
Sr1 O14 2.535(11) 2_655
Sr2 Sr1 4.0310(16) 1_565
Sr2 O1 2.541(10) 1_554
Sr2 O1W 2.675(10) 2_665
Sr2 O2 2.609(13) 2_655
Sr2 O2W 2.630(10) .
Sr2 O3 2.905(12) 2_665
Sr2 O4 2.685(13) 2_655
Sr2 O11 2.520(12) .
Sr2 O13 2.708(13) 1_565
Sr2 O14 2.653(12) 1_565
Sr2 C1 3.408(17) 2_655
Sr2 C18 3.009(16) 1_565
F1 C3 1.35(2) .
F2 C4 1.34(2) .
F3 C5 1.349(19) .
F4 C6 1.34(2) .
F11 C13 1.35(2) .
F12 C14 1.32(2) .
F13 C15 1.35(2) .
F14 C16 1.34(2) .
O1 Sr2 2.541(10) 1_556
O1 C1 1.248(18) .
O1W Sr2 2.675(10) 2_645
O1W H1WA 0.9300 .
O1W H1WB 0.9300 .
O2 Sr2 2.608(13) 2_655
O2 C1 1.252(19) .
O2W H2WA 0.9411 .
O2W H2WB 0.9406 .
O3 Sr2 2.905(12) 2_645
O3 C8 1.224(19) .
O4 Sr2 2.685(13) 2_655
O4 C8 1.226(19) .
O11 C11 1.268(19) .
O12 C11 1.279(18) .
O13 Sr2 2.709(13) 1_545
O13 C18 1.247(19) .
O14 Sr2 2.653(12) 1_545
O14 C18 1.264(19) .
C1 Sr2 3.408(17) 2_655
C1 C2 1.56(2) .
C2 C3 1.37(2) .
C2 C7 1.41(2) .
C3 C4 1.39(2) .
C4 C5 1.36(3) .
C5 C6 1.36(3) .
C6 C7 1.40(2) .
C7 C8 1.53(2) .
C11 C12 1.52(2) .
C12 C13 1.38(2) .
C12 C17 1.38(2) .
C13 C14 1.40(3) .
C14 C15 1.39(3) .
C15 C16 1.39(2) .
C16 C17 1.41(2) .
C17 C18 1.49(2) .
C18 Sr2 3.009(16) 1_545
N101 H101 0.8800 .
N101 C101 1.32(2) .
N101 C105 1.32(2) .
C101 H10A 0.9500 .
C101 C102 1.38(3) .
C102 H102 0.9500 .
C102 C103 1.34(3) .
C103 H103 0.9500 .
C103 C104 1.40(3) .
C104 H104 0.9500 .
C104 C105 1.35(3) .
C105 H105 0.9500 .

loop_
_geom_hbond_atom_site_label_D
_geom_hbond_atom_site_label_H
_geom_hbond_atom_site_label_A
_geom_hbond_distance_DH
_geom_hbond_distance_HA
_geom_hbond_distance_DA
_geom_hbond_angle_DHA
_geom_hbond_site_symmetry_A
O1W H1WB O12 0.93 1.77 2.571(15) 143.0 1_545
O2W H2WA O4 0.94 1.81 2.721(16) 160.8 2_665
N101 H101 O2W 0.88 2.09 2.861(18) 145.8 1_545

loop_
_geom_torsion_atom_site_label_1
_geom_torsion_atom_site_label_2
_geom_torsion_atom_site_label_3
_geom_torsion_atom_site_label_4
_geom_torsion
_geom_torsion_site_symmetry_1
_geom_torsion_site_symmetry_2
_geom_torsion_site_symmetry_3
_geom_torsion_site_symmetry_4
Sr1 O3 C8 O4 99(2) . . . .
Sr1 O3 C8 C7 -79(2) . . . .
Sr1 O12 C11 O11 83.5(18) . . . .
Sr1 O12 C11 C12 -101.9(13) . . . .
Sr1 O14 C18 Sr2 -136(3) . . . 1_545
Sr1 O14 C18 O13 -149(2) . . . .
Sr1 O14 C18 C17 32(4) . . . .
Sr2 O1 C1 Sr2 -37.9(18) 1_556 . . 2_655
Sr2 O1 C1 O2 13(3) 1_556 . . .
Sr2 O1 C1 C2 -174.5(10) 1_556 . . .
Sr2 O2 C1 O1 -96.2(18) 2_655 . . .
Sr2 O2 C1 C2 91.0(16) 2_655 . . .
Sr2 O3 C8 O4 -62(2) 2_645 . . .
Sr2 O3 C8 C7 119.9(13) 2_645 . . .
Sr2 O4 C8 O3 -83(2) 2_655 . . .
Sr2 O4 C8 C7 94.8(14) 2_655 . . .
Sr2 O11 C11 O12 34(3) . . . .
Sr2 O11 C11 C12 -140.1(13) . . . .
Sr2 O13 C18 O14 12.4(17) 1_545 . . .
Sr2 O13 C18 C17 -169.0(13) 1_545 . . .
Sr2 O14 C18 O13 -12.7(17) 1_545 . . .
Sr2 O14 C18 C17 168.6(12) 1_545 . . .
Sr2 C1 C2 C3 144.3(11) 2_655 . . .
Sr2 C1 C2 C7 -42.2(16) 2_655 . . .
F1 C3 C4 F2 2(2) . . . .
F1 C3 C4 C5 179.4(14) . . . .
F2 C4 C5 F3 -2(2) . . . .
F2 C4 C5 C6 -178.6(16) . . . .
F3 C5 C6 F4 -2(2) . . . .
F3 C5 C6 C7 177.3(15) . . . .
F4 C6 C7 C2 -178.5(14) . . . .
F4 C6 C7 C8 4(2) . . . .
F11 C13 C14 F12 1(2) . . . .
F11 C13 C14 C15 -179.3(13) . . . .
F12 C14 C15 F13 3(2) . . . .
F12 C14 C15 C16 176.4(15) . . . .
F13 C15 C16 F14 -4(2) . . . .
F13 C15 C16 C17 174.5(14) . . . .
F14 C16 C17 C12 178.5(14) . . . .
F14 C16 C17 C18 0(2) . . . .
O1 C1 C2 C3 -74.9(19) . . . .
O1 C1 C2 C7 98.6(18) . . . .
O2 C1 C2 C3 98.9(18) . . . .
O2 C1 C2 C7 -88(2) . . . .
O11 C11 C12 C13 101.0(17) . . . .
O11 C11 C12 C17 -73.6(19) . . . .
O12 C11 C12 C13 -74.3(19) . . . .
O12 C11 C12 C17 111.1(15) . . . .
C1 C2 C3 F1 -9(2) . . . .
C1 C2 C3 C4 170.0(15) . . . .
C1 C2 C7 C6 -171.0(14) . . . .
C1 C2 C7 C8 7(2) . . . .
C2 C3 C4 F2 -176.7(15) . . . .
C2 C3 C4 C5 1(2) . . . .
C2 C7 C8 O3 167.4(15) . . . .
C2 C7 C8 O4 -11(2) . . . .
C3 C2 C7 C6 2(2) . . . .
C3 C2 C7 C8 -179.8(14) . . . .
C3 C4 C5 F3 -178.9(14) . . . .
C3 C4 C5 C6 4(3) . . . .
C4 C5 C6 F4 175.1(15) . . . .
C4 C5 C6 C7 -6(3) . . . .
C5 C6 C7 C2 2(2) . . . .
C5 C6 C7 C8 -175.5(15) . . . .
C6 C7 C8 O3 -15(2) . . . .
C6 C7 C8 O4 166.8(16) . . . .
C7 C2 C3 F1 177.4(13) . . . .
C7 C2 C3 C4 -4(2) . . . .
C11 C12 C13 F11 7(2) . . . .
C11 C12 C13 C14 -176.3(14) . . . .
C11 C12 C17 C16 174.5(14) . . . .
C11 C12 C17 C18 -7(2) . . . .
C12 C13 C14 F12 -176.4(14) . . . .
C12 C13 C14 C15 4(2) . . . .
C12 C17 C18 Sr2 32(6) . . . 1_545
C12 C17 C18 O13 139.0(15) . . . .
C12 C17 C18 O14 -42(2) . . . .
C13 C12 C17 C16 0(2) . . . .
C13 C12 C17 C18 178.5(14) . . . .
C13 C14 C15 F13 -176.5(14) . . . .
C13 C14 C15 C16 -4(2) . . . .
C14 C15 C16 F14 -176.6(14) . . . .
C14 C15 C16 C17 2(2) . . . .
C15 C16 C17 C12 0(2) . . . .
C15 C16 C17 C18 -178.5(14) . . . .
C16 C17 C18 Sr2 -150(5) . . . 1_545
C16 C17 C18 O13 -42(2) . . . .
C16 C17 C18 O14 136.4(16) . . . .
C17 C12 C13 F11 -178.8(13) . . . .
C17 C12 C13 C14 -2(2) . . . .
N101 C101 C102 C103 2(3) . . . .
C101 N101 C105 C104 -2(2) . . . .
C101 C102 C103 C104 -1(3) . . . .
C102 C103 C104 C105 -2(3) . . . .
C103 C104 C105 N101 3(3) . . . .
C105 N101 C101 C102 -1(2) . . . .
